data_4510618
loop_
_publ_author_name
'Di Salvo, Florencia'
'Paterakis, Christos'
'Tsang, Min Ying'
'Garc\'ia, Yolanda'
'Vi\~nas, Clara'
'Teixidor, Francesc'
'Giner Planas, Jos\'e'
'Light, Mark E.'
'Hursthouse, Michael B.'
'Choquesillo-Lazarte, Duane'

_publ_section_title
;
 Synthesis and Crystallographic Studies of Disubstituted Carboranyl
 Alcohol Derivatives: Prevailing Chiral Recognition?
;
_journal_issue 4
_journal_name_full 'Crystal Growth &amp; Design'
_journal_page_first 1473
_journal_paper_doi 10.1021/cg400082z
_journal_volume 13
_journal_year 2013
_chemical_formula_moiety 'C14 H22 B10 N2 O2, 2(C H4 O)'
_chemical_formula_sum 'C16 H30 B10 N2 O4'
_chemical_formula_weight 422.52
_chemical_name_common syn-1a.2MeOH
_chemical_name_systematic
;
 ?
;
_space_group_IT_number 14
_space_group_name_Hall '-P 2ybc'
_symmetry_cell_setting monoclinic
_symmetry_space_group_name_Hall '-P 2ybc'
_symmetry_space_group_name_H-M 'P 1 21/c 1'
_atom_sites_solution_hydrogens geom
_atom_sites_solution_primary direct
_atom_sites_solution_secondary difmap
_audit_creation_method SHELXL-97
_cell_angle_alpha 90.00
_cell_angle_beta 95.807(12)
_cell_angle_gamma 90.00
_cell_formula_units_Z 4
_cell_length_a 10.6829(14)
_cell_length_b 20.759(3)
_cell_length_c 10.5063(15)
_cell_measurement_reflns_used 3770
_cell_measurement_temperature 293(2)
_cell_measurement_theta_max 28.8825
_cell_measurement_theta_min 3.5239
_cell_volume 2318.0(6)
_computing_cell_refinement
;
CrysAlisPro, Agilent Technologies,
Version 1.171.35.19 (release 27-10-2011 CrysAlis171 .NET)
compiled Oct 27
 2011,15:02:11)
;
_computing_data_collection
;
CrysAlisPro, Agilent Technologies,
Version 1.171.35.19 (release 27-10-2011 CrysAlis171 .NET)
compiled Oct 27 2011,15:02:11)
;
_computing_data_reduction
;
CrysAlisPro, Agilent Technologies,
Version 1.171.35.19 (release 27-10-2011 CrysAlis171 .NET)
(compiled Oct 27 2011,15:02:11)
;
_computing_molecular_graphics
;
O. V. Dolomanov, L. J. Bourhis, R. J. Gildea, J. A. K. Howard and H. Puschmann,
OLEX2: a complete structure solution, refinement and analysis program.
        J. Appl. Cryst. (2009). 42, 339-341.
;
_computing_publication_material
;
O. V. Dolomanov, L. J. Bourhis, R. J. Gildea, J. A. K. Howard and H. Puschmann,
OLEX2: a complete structure solution, refinement and analysis program.
        J. Appl. Cryst. (2009). 42, 339-341.
;
_computing_structure_refinement
;
        SHELXL, G.M. Sheldrick, Acta Cryst.
        2008). A64, 112-122
;
_diffrn_ambient_temperature 293(2)
_diffrn_detector_area_resol_mean 16.1158
_diffrn_measured_fraction_theta_full 0.993
_diffrn_measured_fraction_theta_max 0.993
_diffrn_measurement_device_type 'Xcalibur, Eos, Gemini'
_diffrn_measurement_method '\w scans'
_diffrn_radiation_monochromator graphite
_diffrn_radiation_source 'Enhance (Mo) X-ray Source'
_diffrn_radiation_type MoK\a
_diffrn_radiation_wavelength 0.71073
_diffrn_reflns_av_R_equivalents 0.0000
_diffrn_reflns_av_sigmaI/netI 0.0808
_diffrn_reflns_limit_h_max 13
_diffrn_reflns_limit_h_min -13
_diffrn_reflns_limit_k_max 26
_diffrn_reflns_limit_k_min 0
_diffrn_reflns_limit_l_max 13
_diffrn_reflns_limit_l_min 0
_diffrn_reflns_number 5279
_diffrn_reflns_theta_full 27.48
_diffrn_reflns_theta_max 27.48
_diffrn_reflns_theta_min 3.53
_exptl_absorpt_coefficient_mu 0.076
_exptl_absorpt_correction_T_max 0.9925
_exptl_absorpt_correction_T_min 0.9902
_exptl_absorpt_correction_type multi-scan
_exptl_absorpt_process_details
;
        CrysAlisPro, Agilent Technologies,
        Version 1.171.35.19 (release 27-10-2011 CrysAlis171 .NET)
        (compiled Oct 27 2011,15:02:11)
        Empirical absorption correction using spherical harmonics,
 implemented in SCALE3 ABSPACK scaling algorithm.
;
_exptl_crystal_colour Colourless
_exptl_crystal_density_diffrn 1.211
_exptl_crystal_density_method 'not measured'
_exptl_crystal_description Prism
_exptl_crystal_F_000 888
_exptl_crystal_size_max 0.13
_exptl_crystal_size_mid 0.11
_exptl_crystal_size_min 0.10
_refine_diff_density_max 0.550
_refine_diff_density_min -0.274
_refine_diff_density_rms 0.057
_refine_ls_extinction_method none
_refine_ls_goodness_of_fit_ref 1.059
_refine_ls_hydrogen_treatment constr
_refine_ls_matrix_type full
_refine_ls_number_parameters 295
_refine_ls_number_reflns 5279
_refine_ls_number_restraints 0
_refine_ls_restrained_S_all 1.059
_refine_ls_R_factor_all 0.1138
_refine_ls_R_factor_gt 0.0701
_refine_ls_shift/su_max 0.002
_refine_ls_shift/su_mean 0.000
_refine_ls_structure_factor_coef Fsqd
_refine_ls_weighting_details 'calc w=1/[\s^2^(Fo^2^)+(0.0971P)^2^+0.4745P] where P=(Fo^2^+2Fc^2^)/3'
_refine_ls_weighting_scheme calc
_refine_ls_wR_factor_gt 0.1780
_refine_ls_wR_factor_ref 0.2193
_reflns_number_gt 3232
_reflns_number_total 5279
_reflns_threshold_expression >2\s(I)
_cod_data_source_file cg400082z_si_001.cif
_cod_data_source_block exp_1901
_cod_depositor_comments
;
The following automatic conversions were performed:

'_symmetry_cell_setting' value 'Monoclinic' changed to 'monoclinic'
according to
/usr/data/users/saulius/automatic-downloads/retrospective/ACS/lib/dictionaries/cif_core.dic
dictionary named 'cif_core.dic' version 2.4.2 from 2011-04-26.

Automatic conversion script
Id: cif_fix_values 2281 2013-09-26 08:29:07Z andrius 
;
_cod_original_sg_symbol_H-M P2(1)/c
_cod_database_code 4510618

loop_
_symmetry_equiv_pos_as_xyz
'x, y, z'
'-x, y+1/2, -z+1/2'
'-x, -y, -z'
'x, -y-1/2, z-1/2'

loop_
_atom_site_label
_atom_site_type_symbol
_atom_site_fract_x
_atom_site_fract_y
_atom_site_fract_z
_atom_site_U_iso_or_equiv
_atom_site_adp_type
_atom_site_occupancy
_atom_site_symmetry_multiplicity
_atom_site_calc_flag
_atom_site_refinement_flags
C1 C 0.75945(19) -0.00010(10) 1.1045(2) 0.0326(5) Uani 1 1 d .
H1 H 0.6704 0.0121 1.0960 0.039 Uiso 1 1 calc R
C2 C 0.8324(2) 0.04763(10) 1.1927(2) 0.0335(5) Uani 1 1 d .
C3 C 0.9558(2) 0.06350(12) 1.1753(3) 0.0459(6) Uani 1 1 d .
H3 H 0.9955 0.0451 1.1094 0.055 Uiso 1 1 calc R
C4 C 1.0178(2) 0.10710(15) 1.2577(3) 0.0579(8) Uani 1 1 d .
H4 H 1.1003 0.1188 1.2478 0.069 Uiso 1 1 calc R
C5 C 0.9572(3) 0.13333(14) 1.3549(3) 0.0590(8) Uani 1 1 d .
H5 H 0.9977 0.1627 1.4119 0.071 Uiso 1 1 calc R
C6 C 0.8356(3) 0.11501(13) 1.3653(3) 0.0539(7) Uani 1 1 d .
H6 H 0.7948 0.1326 1.4312 0.065 Uiso 1 1 calc R
C7 C 0.77224(18) -0.06994(10) 1.1577(2) 0.0294(5) Uani 1 1 d .
C8 C 0.64860(18) -0.12010(10) 1.1320(2) 0.0302(5) Uani 1 1 d .
C9 C 0.52684(19) -0.09095(10) 1.0598(2) 0.0330(5) Uani 1 1 d .
H9 H 0.4970 -0.0571 1.1141 0.040 Uiso 1 1 calc R
C10 C 0.4211(2) -0.14033(11) 1.0356(2) 0.0377(5) Uani 1 1 d .
C11 C 0.3294(2) -0.14699(13) 1.1180(3) 0.0538(7) Uani 1 1 d .
H11 H 0.3336 -0.1241 1.1944 0.065 Uiso 1 1 calc R
C12 C 0.2311(3) -0.18880(18) 1.0836(4) 0.0756(11) Uani 1 1 d .
H12 H 0.1673 -0.1943 1.1367 0.091 Uiso 1 1 calc R
C13 C 0.2282(3) -0.22193(17) 0.9710(4) 0.0792(11) Uani 1 1 d .
H13 H 0.1627 -0.2501 0.9459 0.095 Uiso 1 1 calc R
C14 C 0.3242(3) -0.21265(16) 0.8961(3) 0.0750(10) Uani 1 1 d .
H14 H 0.3227 -0.2360 0.8204 0.090 Uiso 1 1 calc R
C15 C 0.5036(4) -0.1413(2) 0.6122(4) 0.0924(12) Uani 1 1 d .
H15A H 0.5922 -0.1495 0.6141 0.139 Uiso 1 1 calc R
H15B H 0.4666 -0.1406 0.5251 0.139 Uiso 1 1 calc R
H15C H 0.4651 -0.1746 0.6581 0.139 Uiso 1 1 calc R
C16 C 0.7445(4) 0.0165(2) 0.6334(4) 0.0941(12) Uani 1 1 d .
H16A H 0.6886 0.0410 0.5747 0.141 Uiso 1 1 calc R
H16B H 0.7727 -0.0209 0.5907 0.141 Uiso 1 1 calc R
H16C H 0.8156 0.0425 0.6635 0.141 Uiso 1 1 calc R
B1 B 0.8559(2) -0.08739(13) 1.3031(3) 0.0372(6) Uani 1 1 d .
H1A H 0.9074 -0.0517 1.3657 0.045 Uiso 1 1 calc R
B2 B 0.7762(2) -0.13153(12) 1.0462(3) 0.0340(6) Uani 1 1 d .
H2 H 0.7744 -0.1238 0.9425 0.041 Uiso 1 1 calc R
B3 B 0.6888(2) -0.09005(13) 1.2836(2) 0.0344(6) Uani 1 1 d .
H3A H 0.6312 -0.0555 1.3314 0.041 Uiso 1 1 calc R
B4 B 0.7814(3) -0.21927(13) 1.2585(3) 0.0442(7) Uani 1 1 d .
H4A H 0.7848 -0.2694 1.2928 0.053 Uiso 1 1 calc R
B5 B 0.9093(2) -0.11200(13) 1.1551(3) 0.0372(6) Uani 1 1 d .
H5A H 0.9952 -0.0916 1.1217 0.045 Uiso 1 1 calc R
B6 B 0.6975(2) -0.19746(12) 1.1104(3) 0.0383(6) Uani 1 1 d .
H6A H 0.6455 -0.2330 1.0480 0.046 Uiso 1 1 calc R
B7 B 0.6429(2) -0.17224(13) 1.2569(3) 0.0381(6) Uani 1 1 d .
H7 H 0.5554 -0.1914 1.2891 0.046 Uiso 1 1 calc R
B8 B 0.8647(3) -0.19339(13) 1.1275(3) 0.0428(7) Uani 1 1 d .
H8 H 0.9225 -0.2266 1.0765 0.051 Uiso 1 1 calc R
B9 B 0.7758(3) -0.15287(14) 1.3666(3) 0.0417(6) Uani 1 1 d .
H9A H 0.7753 -0.1597 1.4703 0.050 Uiso 1 1 calc R
B10 B 0.9131(3) -0.16688(14) 1.2849(3) 0.0438(7) Uani 1 1 d .
H10 H 1.0024 -0.1833 1.3360 0.053 Uiso 1 1 calc R
O1 O 0.80534(16) 0.00489(8) 0.98434(15) 0.0439(4) Uani 1 1 d .
H1B H 0.7509 -0.0070 0.9286 0.066 Uiso 1 1 calc R
O2 O 0.55157(15) -0.06219(8) 0.94436(15) 0.0433(4) Uani 1 1 d .
H2A H 0.5292 -0.0864 0.8848 0.065 Uiso 1 1 calc R
O3 O 0.6821(2) -0.00245(14) 0.7357(2) 0.0906(8) Uani 1 1 d .
H3B H 0.6203 -0.0239 0.7098 0.136 Uiso 1 1 calc R
O4 O 0.48454(18) -0.08136(11) 0.6697(2) 0.0717(6) Uani 1 1 d .
H4B H 0.4099 -0.0772 0.6799 0.108 Uiso 1 1 calc R
N1 N 0.4207(2) -0.17183(11) 0.9251(2) 0.0568(6) Uani 1 1 d .
N2 N 0.77172(18) 0.07311(9) 1.28598(19) 0.0411(5) Uani 1 1 d .

loop_
_atom_site_aniso_label
_atom_site_aniso_U_11
_atom_site_aniso_U_22
_atom_site_aniso_U_33
_atom_site_aniso_U_23
_atom_site_aniso_U_13
_atom_site_aniso_U_12
C1 0.0287(10) 0.0317(11) 0.0368(12) 0.0016(9) 0.0005(9) -0.0015(8)
C2 0.0336(11) 0.0293(11) 0.0373(12) 0.0020(9) 0.0021(9) -0.0014(9)
C3 0.0372(12) 0.0506(15) 0.0509(15) -0.0045(12) 0.0089(11) -0.0122(11)
C4 0.0418(14) 0.0674(19) 0.0635(18) -0.0060(15) 0.0005(13) -0.0232(13)
C5 0.0610(17) 0.0529(17) 0.0611(18) -0.0138(14) -0.0031(14) -0.0193(14)
C6 0.0560(16) 0.0501(16) 0.0562(17) -0.0189(13) 0.0093(13) -0.0060(13)
C7 0.0269(10) 0.0288(11) 0.0325(11) 0.0010(9) 0.0023(8) -0.0003(8)
C8 0.0284(10) 0.0261(10) 0.0359(12) 0.0002(9) 0.0024(9) -0.0021(8)
C9 0.0287(11) 0.0310(11) 0.0389(12) 0.0020(9) 0.0022(9) -0.0011(9)
C10 0.0323(11) 0.0326(12) 0.0468(14) 0.0069(10) -0.0040(10) -0.0009(9)
C11 0.0356(13) 0.0566(17) 0.0696(19) 0.0045(14) 0.0078(12) -0.0016(12)
C12 0.0363(15) 0.078(2) 0.112(3) 0.031(2) 0.0057(16) -0.0104(15)
C13 0.0550(19) 0.059(2) 0.116(3) 0.024(2) -0.027(2) -0.0269(16)
C14 0.087(2) 0.0546(19) 0.076(2) -0.0053(16) -0.0285(19) -0.0203(17)
C15 0.079(2) 0.099(3) 0.104(3) -0.043(2) 0.030(2) 0.006(2)
C16 0.094(3) 0.117(3) 0.075(3) 0.011(2) 0.026(2) -0.016(2)
B1 0.0307(13) 0.0426(15) 0.0369(14) 0.0029(11) -0.0026(11) 0.0010(11)
B2 0.0343(13) 0.0306(13) 0.0375(14) -0.0012(10) 0.0053(10) 0.0045(10)
B3 0.0314(12) 0.0395(14) 0.0321(13) 0.0002(11) 0.0019(10) -0.0010(10)
B4 0.0421(14) 0.0338(14) 0.0556(18) 0.0100(13) 0.0003(13) 0.0054(11)
B5 0.0273(12) 0.0409(14) 0.0433(15) 0.0017(12) 0.0029(11) 0.0043(11)
B6 0.0409(14) 0.0258(13) 0.0479(16) 0.0010(11) 0.0024(12) 0.0030(10)
B7 0.0381(13) 0.0345(14) 0.0419(15) 0.0101(11) 0.0047(11) -0.0027(11)
B8 0.0361(14) 0.0343(14) 0.0581(18) -0.0007(13) 0.0047(12) 0.0096(11)
B9 0.0403(14) 0.0450(16) 0.0394(15) 0.0078(12) 0.0019(11) 0.0011(12)
B10 0.0353(14) 0.0443(16) 0.0504(17) 0.0072(13) -0.0017(12) 0.0078(12)
O1 0.0524(10) 0.0448(10) 0.0340(9) 0.0038(7) 0.0015(7) -0.0111(8)
O2 0.0441(9) 0.0427(10) 0.0421(10) 0.0050(7) -0.0010(8) -0.0048(7)
O3 0.0920(18) 0.125(2) 0.0553(14) -0.0031(14) 0.0091(12) -0.0512(16)
O4 0.0470(11) 0.0762(15) 0.0937(17) -0.0296(13) 0.0152(11) -0.0040(10)
N1 0.0565(14) 0.0505(14) 0.0606(15) -0.0057(11) -0.0074(11) -0.0136(11)
N2 0.0389(11) 0.0370(11) 0.0482(12) -0.0070(9) 0.0083(9) -0.0011(8)

loop_
_atom_type_symbol
_atom_type_description
_atom_type_scat_dispersion_real
_atom_type_scat_dispersion_imag
_atom_type_scat_source
C C 0.0033 0.0016 'International Tables Vol C Tables 4.2.6.8 and 6.1.1.4'
H H 0.0000 0.0000 'International Tables Vol C Tables 4.2.6.8 and 6.1.1.4'
B B 0.0013 0.0007 'International Tables Vol C Tables 4.2.6.8 and 6.1.1.4'
O O 0.0106 0.0060 'International Tables Vol C Tables 4.2.6.8 and 6.1.1.4'
N N 0.0061 0.0033 'International Tables Vol C Tables 4.2.6.8 and 6.1.1.4'

loop_
_geom_angle_atom_site_label_1
_geom_angle_atom_site_label_2
_geom_angle_atom_site_label_3
_geom_angle
O1 C1 C2 107.26(17)
O1 C1 C7 111.46(18)
C2 C1 C7 111.64(17)
O1 C1 H1 108.8
C2 C1 H1 108.8
C7 C1 H1 108.8
N2 C2 C3 122.7(2)
N2 C2 C1 116.65(19)
C3 C2 C1 120.7(2)
C4 C3 C2 118.4(2)
C4 C3 H3 120.8
C2 C3 H3 120.8
C3 C4 C5 119.6(2)
C3 C4 H4 120.2
C5 C4 H4 120.2
C6 C5 C4 118.1(2)
C6 C5 H5 120.9
C4 C5 H5 120.9
N2 C6 C5 123.9(3)
N2 C6 H6 118.1
C5 C6 H6 118.1
C1 C7 C8 118.73(16)
C1 C7 B5 121.03(17)
C8 C7 B5 109.97(16)
C1 C7 B3 117.97(17)
C8 C7 B3 60.89(13)
B5 C7 B3 113.60(17)
C1 C7 B1 122.11(17)
C8 C7 B1 109.85(16)
B5 C7 B1 62.58(14)
B3 C7 B1 62.04(13)
C1 C7 B2 116.85(17)
C8 C7 B2 60.55(13)
B5 C7 B2 62.18(14)
B3 C7 B2 112.93(17)
B1 C7 B2 113.32(17)
C9 C8 C7 116.13(16)
C9 C8 B7 121.79(17)
C7 C8 B7 110.96(16)
C9 C8 B6 123.40(18)
C7 C8 B6 110.92(16)
B7 C8 B6 62.73(15)
C9 C8 B3 115.24(17)
C7 C8 B3 60.62(13)
B7 C8 B3 62.88(15)
B6 C8 B3 114.28(17)
C9 C8 B2 117.62(18)
C7 C8 B2 61.30(13)
B7 C8 B2 113.96(17)
B6 C8 B2 62.21(14)
B3 C8 B2 113.33(16)
O2 C9 C10 110.08(18)
O2 C9 C8 111.43(17)
C10 C9 C8 112.74(17)
O2 C9 H9 107.4
C10 C9 H9 107.4
C8 C9 H9 107.4
N1 C10 C11 123.9(2)
N1 C10 C9 114.3(2)
C11 C10 C9 121.6(2)
C10 C11 C12 117.9(3)
C10 C11 H11 121.0
C12 C11 H11 121.0
C13 C12 C11 119.5(3)
C13 C12 H12 120.3
C11 C12 H12 120.3
C12 C13 C14 118.4(3)
C12 C13 H13 120.8
C14 C13 H13 120.8
N1 C14 C13 124.0(3)
N1 C14 H14 118.0
C13 C14 H14 118.0
O4 C15 H15A 109.5
O4 C15 H15B 109.5
H15A C15 H15B 109.5
O4 C15 H15C 109.5
H15A C15 H15C 109.5
H15B C15 H15C 109.5
O3 C16 H16A 109.5
O3 C16 H16B 109.5
H16A C16 H16B 109.5
O3 C16 H16C 109.5
H16A C16 H16C 109.5
H16B C16 H16C 109.5
C7 B1 B9 105.49(17)
C7 B1 B3 58.71(13)
B9 B1 B3 60.14(15)
C7 B1 B10 104.61(18)
B9 B1 B10 60.82(16)
B3 B1 B10 108.13(19)
C7 B1 B5 58.11(13)
B9 B1 B5 108.5(2)
B3 B1 B5 107.21(18)
B10 B1 B5 59.78(16)
C7 B1 H1A 124.8
B9 B1 H1A 121.5
B3 B1 H1A 121.7
B10 B1 H1A 122.2
B5 B1 H1A 121.9
C8 B2 C7 58.15(12)
C8 B2 B8 105.12(18)
C7 B2 B8 104.97(18)
C8 B2 B6 58.52(13)
C7 B2 B6 105.48(18)
B8 B2 B6 60.37(15)
C8 B2 B5 104.81(18)
C7 B2 B5 58.09(13)
B8 B2 B5 60.02(15)
B6 B2 B5 108.07(19)
C8 B2 H2 124.2
C7 B2 H2 124.1
B8 B2 H2 122.7
B6 B2 H2 121.8
B5 B2 H2 122.4
C7 B3 C8 58.49(12)
C7 B3 B1 59.25(14)
C8 B3 B1 105.76(18)
C7 B3 B9 105.63(18)
C8 B3 B9 104.88(18)
B1 B3 B9 59.78(15)
C7 B3 B7 105.45(18)
C8 B3 B7 58.10(14)
B1 B3 B7 107.70(18)
B9 B3 B7 59.93(15)
C7 B3 H3A 123.4
C8 B3 H3A 124.0
B1 B3 H3A 121.9
B9 B3 H3A 122.9
B7 B3 H3A 122.4
B7 B4 B6 60.23(15)
B7 B4 B10 108.15(19)
B6 B4 B10 107.63(19)
B7 B4 B9 60.03(16)
B6 B4 B9 108.27(19)
B10 B4 B9 60.43(16)
B7 B4 B8 107.84(18)
B6 B4 B8 59.80(16)
B10 B4 B8 59.41(16)
B9 B4 B8 107.87(19)
B7 B4 H4A 121.6
B6 B4 H4A 121.7
B10 B4 H4A 121.8
B9 B4 H4A 121.5
B8 B4 H4A 122.1
C7 B5 B8 105.87(17)
C7 B5 B10 105.61(18)
B8 B5 B10 59.90(16)
C7 B5 B2 59.73(13)
B8 B5 B2 59.55(15)
B10 B5 B2 107.62(19)
C7 B5 B1 59.31(13)
B8 B5 B1 108.14(19)
B10 B5 B1 59.88(15)
B2 B5 B1 108.69(17)
C7 B5 H5A 123.5
B8 B5 H5A 122.3
B10 B5 H5A 122.5
B2 B5 H5A 121.4
B1 B5 H5A 121.2
C8 B6 B4 104.92(19)
C8 B6 B2 59.27(13)
B4 B6 B2 108.25(19)
C8 B6 B8 105.01(18)
B4 B6 B8 60.69(16)
B2 B6 B8 59.49(15)
C8 B6 B7 58.53(14)
B4 B6 B7 59.83(15)
B2 B6 B7 108.13(18)
B8 B6 B7 108.22(19)
C8 B6 H6A 124.5
B4 B6 H6A 122.1
B2 B6 H6A 121.4
B8 B6 H6A 122.2
B7 B6 H6A 121.6
C8 B7 B4 105.16(18)
C8 B7 B6 58.74(14)
B4 B7 B6 59.94(16)
C8 B7 B9 105.42(18)
B4 B7 B9 60.52(16)
B6 B7 B9 108.42(19)
C8 B7 B3 59.02(13)
B4 B7 B3 107.96(18)
B6 B7 B3 107.89(18)
B9 B7 B3 59.72(15)
C8 B7 H7 124.3
B4 B7 H7 122.2
B6 B7 H7 121.5
B9 B7 H7 122.0
B3 B7 H7 121.7
B2 B8 B10 108.52(19)
B2 B8 B5 60.43(14)
B10 B8 B5 60.14(16)
B2 B8 B6 60.14(14)
B10 B8 B6 107.7(2)
B5 B8 B6 108.21(18)
B2 B8 B4 107.83(18)
B10 B8 B4 59.82(16)
B5 B8 B4 107.8(2)
B6 B8 B4 59.51(15)
B2 B8 H8 121.4
B10 B8 H8 121.6
B5 B8 H8 121.5
B6 B8 H8 121.9
B4 B8 H8 122.1
B1 B9 B3 60.08(14)
B1 B9 B7 108.27(19)
B3 B9 B7 60.35(14)
B1 B9 B4 107.7(2)
B3 B9 B4 107.61(19)
B7 B9 B4 59.45(15)
B1 B9 B10 59.72(15)
B3 B9 B10 107.22(19)
B7 B9 B10 106.9(2)
B4 B9 B10 59.42(16)
B1 B9 H9A 121.6
B3 B9 H9A 121.8
B7 B9 H9A 121.9
B4 B9 H9A 122.2
B10 B9 H9A 122.6
B8 B10 B5 59.96(15)
B8 B10 B4 60.77(17)
B5 B10 B4 108.42(18)
B8 B10 B1 108.55(18)
B5 B10 B1 60.34(15)
B4 B10 B1 108.04(18)
B8 B10 B9 108.72(19)
B5 B10 B9 107.87(18)
B4 B10 B9 60.14(16)
B1 B10 B9 59.46(15)
B8 B10 H10 121.1
B5 B10 H10 121.7
B4 B10 H10 121.4
B1 B10 H10 121.7
B9 B10 H10 121.8
C1 O1 H1B 109.5
C9 O2 H2A 109.5
C16 O3 H3B 109.5
C15 O4 H4B 109.5
C10 N1 C14 116.3(3)
C2 N2 C6 117.2(2)

loop_
_geom_bond_atom_site_label_1
_geom_bond_atom_site_label_2
_geom_bond_distance
C1 O1 1.404(3)
C1 C2 1.517(3)
C1 C7 1.555(3)
C1 H1 0.9800
C2 N2 1.337(3)
C2 C3 1.388(3)
C3 C4 1.376(4)
C3 H3 0.9300
C4 C5 1.376(4)
C4 H4 0.9300
C5 C6 1.368(4)
C5 H5 0.9300
C6 N2 1.342(3)
C6 H6 0.9300
C7 C8 1.682(3)
C7 B5 1.707(3)
C7 B3 1.719(3)
C7 B1 1.729(3)
C7 B2 1.737(3)
C8 C9 1.560(3)
C8 B7 1.707(3)
C8 B6 1.711(3)
C8 B3 1.724(3)
C8 B2 1.724(3)
C9 O2 1.400(3)
C9 C10 1.527(3)
C9 H9 0.9800
C10 N1 1.332(3)
C10 C11 1.379(4)
C11 C12 1.382(4)
C11 H11 0.9300
C12 C13 1.366(5)
C12 H12 0.9300
C13 C14 1.368(5)
C13 H13 0.9300
C14 N1 1.345(4)
C14 H14 0.9300
C15 O4 1.406(4)
C15 H15A 0.9600
C15 H15B 0.9600
C15 H15C 0.9600
C16 O3 1.378(4)
C16 H16A 0.9600
C16 H16B 0.9600
C16 H16C 0.9600
B1 B9 1.772(4)
B1 B3 1.777(3)
B1 B10 1.777(4)
B1 B5 1.785(4)
B1 H1A 1.1000
B2 B8 1.763(4)
B2 B6 1.775(4)
B2 B5 1.779(4)
B2 H2 1.1000
B3 B9 1.778(4)
B3 B7 1.790(4)
B3 H3A 1.1000
B4 B7 1.772(4)
B4 B6 1.774(4)
B4 B10 1.778(4)
B4 B9 1.791(4)
B4 B8 1.795(4)
B4 H4A 1.1000
B5 B8 1.771(4)
B5 B10 1.775(4)
B5 H5A 1.1000
B6 B8 1.779(4)
B6 B7 1.779(4)
B6 H6A 1.1000
B7 B9 1.782(4)
B7 H7 1.1000
B8 B10 1.770(4)
B8 H8 1.1000
B9 B10 1.796(4)
B9 H9A 1.1000
B10 H10 1.1000
O1 H1B 0.8200
O2 H2A 0.8200
O3 H3B 0.8200
O4 H4B 0.8200

loop_
_geom_hbond_atom_site_label_D
_geom_hbond_atom_site_label_H
_geom_hbond_atom_site_label_A
_geom_hbond_distance_DH
_geom_hbond_distance_HA
_geom_hbond_distance_DA
_geom_hbond_angle_DHA
_geom_hbond_site_symmetry_A
O1 H1B O3 0.82 2.09 2.808(3) 146.6 .
O1 H1B O2 0.82 2.44 3.039(2) 130.8 .
O2 H2A N1 0.82 2.18 2.668(3) 118.0 .
O2 H2A O4 0.82 2.26 2.929(3) 138.5 .
O3 H3B O4 0.82 1.89 2.706(3) 171.8 .
O4 H4B N2 0.82 2.01 2.828(3) 175.5 3_657
